data_2009709
loop_
_publ_author_name
'Garc\'ia-Granda, S.'
'D\'iaz, M. R.'
'G\'omez-Beltr\'an, F.'
'Peris, E.'
'Lahuerta, P.'

_publ_section_title
Tris(\m-acetato)-\m-[(2-bromophenyl)(<i>o</i>-phenylene)phenylphosphine-<i>C</i>:<i>P</i>]tricyclohexylphosphinedirhodium(II)
_journal_issue 5
_journal_name_full 'Acta Crystallographica Section C'
_journal_page_first 691
_journal_page_last 693
_journal_paper_doi 10.1107/S0108270193010935
_journal_volume 50
_journal_year 1994
_chemical_formula_sum 'C43 H56 Br Cl3 O6 P2 Rh2'
_chemical_formula_weight 1122.93
_space_group_IT_number 1
_space_group_name_Hall 'P 1'
_space_group_name_H-M_alt 'P 1'
_symmetry_cell_setting triclinic
_symmetry_space_group_name_Hall 'P 1'
_symmetry_space_group_name_H-M 'P 1'
_atom_type_scat_source IntTabIV
_cell_angle_alpha 84.90(2)
_cell_angle_beta 69.74(2)
_cell_angle_gamma 84.52(2)
_cell_formula_units_Z 1
_cell_length_a 9.828(2)
_cell_length_b 9.922(2)
_cell_length_c 13.074(3)
_cell_measurement_reflns_used 25
_cell_measurement_temperature 293
_cell_measurement_theta_max 23
_cell_measurement_theta_min 20
_cell_volume 1188.4(5)
_diffrn_measurement_device 'Enraf-Nonius CAD-4'
_diffrn_measurement_method \w/2\q
_diffrn_radiation_type MoK\a
_diffrn_radiation_wavelength 0.71073
_diffrn_reflns_av_R_equivalents 0.025
_diffrn_reflns_limit_h_max 13
_diffrn_reflns_limit_h_min -12
_diffrn_reflns_limit_k_max 13
_diffrn_reflns_limit_k_min -13
_diffrn_reflns_limit_l_max 18
_diffrn_reflns_limit_l_min -12
_diffrn_reflns_number 10494
_diffrn_reflns_theta_max 25
_diffrn_standards_decay_% 0.98-1.06
_diffrn_standards_interval_time 60
_diffrn_standards_number 3
_exptl_absorpt_coefficient_mu 1.79
_exptl_absorpt_correction_T_max 1.18
_exptl_absorpt_correction_T_min 0.72
_exptl_absorpt_correction_type 'empirical (DIFABS; Walker & Stuart, 1983)'
_exptl_crystal_colour brown
_exptl_crystal_density_diffrn 1.57
_exptl_crystal_description prismatic
_exptl_crystal_size_max 0.50
_exptl_crystal_size_mid 0.33
_exptl_crystal_size_min 0.26
_refine_diff_density_max 1.94
_refine_diff_density_min -1.49
_refine_ls_goodness_of_fit_obs 2.0142
_refine_ls_number_parameters 653
_refine_ls_number_reflns 8741
_refine_ls_R_factor_obs 0.035
_refine_ls_shift/esd_max 0.4
_refine_ls_structure_factor_coef F
_refine_ls_weighting_details 'w = 1/[\s^2^(F~o~) + 0.00040F~o~^2^]'
_refine_ls_weighting_scheme calc
_refine_ls_wR_factor_obs 0.037
_reflns_number_observed 8741
_reflns_number_total 9205
_reflns_observed_criterion I>3\s(I)
_cod_data_source_file hu1056.cif
_cod_data_source_block hu1056_structure_1_of_1
_cod_depositor_comments
;
The following automatic conversions were performed:

'_refine_ls_weighting_scheme' value '1/[\s^2^(F~o~) +
0.00040F~o~^2^]' was changed to 'calc'. New tag
'_refine_ls_weighting_details' was created. The value of the new tag
was set to 'w = 1/[\s^2^(F~o~) + 0.00040F~o~^2^]'.

Automatic conversion script
Id: cif_fix_values 3143 2015-03-26 13:38:13Z robertas 
;
_cod_original_cell_volume 1188.3(5)
_cod_original_formula_sum 'C43 H56 Br1 Cl3 O6 P2 Rh2'
_cod_database_code 2009709

loop_
_space_group_symop_id
_space_group_symop_operation_xyz
1 x,y,z

loop_
_atom_site_label
_atom_site_fract_x
_atom_site_fract_y
_atom_site_fract_z
_atom_site_U_iso_or_equiv
Rh(1) -.05746(4) .09512(4) -.16317(3) 2.530(9)
Rh(2) .00000 .00000 .00000 2.840(10)
Br(1) .02034(7) .12992(7) .24810(5) 5.15(2)
P(1) -.05560(10) .18570(10) -.34005(8) 2.63(3)
P(2) -.20000(10) .10610(10) .10530(8) 2.83(3)
O(1) -.0051(4) .2763(3) -.1266(3) 3.40(10)
O(2) .1103(3) .1703(3) -.0168(2) 3.40(10)
O(3) -.0965(4) -.0983(3) -.1808(3) 3.70(10)
O(4) -.0967(4) -.1717(4) -.0117(3) 3.70(10)
O(5) .1810(4) .0467(4) -.2435(3) 3.90(10)
O(6) .1937(4) -.0942(4) -.1036(3) 4.20(10)
C(1) .0812(6) .2720(5) -.0739(4) 3.60(10)
C(2) .1560(7) .3989(6) -.0760(5) 5.5(2)
C(3) -.1126(6) -.1867(5) -.1018(4) 3.7(2)
C(4) -.1550(10) -.3237(7) -.1196(6) 7.2(3)
C(5) .2451(5) -.0445(6) -.2005(4) 4.0(2)
C(6) .3969(7) -.0992(8) -.2667(5) 6.5(2)
C(11) -.3053(5) .0170(4) .2330(3) 3.30(10)
C(12) -.3150(8) -.1211(6) .2338(5) 5.6(2)
C(13) -.4024(9) -.1917(7) .3272(5) 6.7(3)
C(14) -.4819(7) -.1236(6) .4171(4) 5.3(2)
C(15) -.4674(7) .0128(6) .4207(4) 5.4(2)
C(16) -.3805(6) .0828(5) .3274(4) 4.6(2)
C(21) -.1775(5) .2705(4) .1497(3) 3.50(10)
C(22) -.0820(6) .2832(5) .2075(4) 4.10(10)
C(23) -.0627(8) .4109(6) .2361(5) 5.9(2)
C(24) -.1380(10) .5236(6) .2094(6) 7.7(3)
C(25) -.2311(9) .5143(5) .1562(6) 6.2(2)
C(26) -.2522(7) .3884(5) .1247(4) 4.7(2)
C(31) -.3277(5) .1382(5) .0332(4) 3.40(10)
C(32) -.4764(6) .1616(6) .0882(4) 4.5(2)
C(33) -.5766(5) .1635(6) .0339(4) 5.1(2)
C(34) -.5255(5) .1347(6) -.0745(5) 4.9(2)
C(35) -.3774(5) .1096(5) -.1293(4) 3.90(10)
C(36) -.2722(4) .1206(4) -.0804(3) 3.00(10)
C(41) -.0411(5) .0513(4) -.4353(3) 3.00(10)
C(42) .0905(6) -.0510(5) -.4421(4) 3.80(10)
C(43) .1102(7) -.1492(5) -.5303(5) 5.0(2)
C(44) -.0279(8) -.2254(5) -.5048(5) 5.7(2)
C(45) -.1573(6) -.1280(5) -.4966(5) 4.6(2)
C(46) -.1796(6) -.0225(5) -.4094(4) 4.1(2)
C(51) .1137(4) .2780(4) -.4086(3) 3.20(10)
C(52) .0983(5) .4219(5) -.3691(4) 3.70(10)
C(53) .2435(6) .4877(6) -.4100(5) 5.0(2)
C(54) .3088(7) .4921(6) -.5344(6) 5.7(2)
C(55) .3225(6) .3510(6) -.5748(5) 5.4(2)
C(56) .1776(6) .2815(6) -.5339(4) 4.3(2)
C(61) -.2118(5) .2991(4) -.3512(4) 3.50(10)
C(62) -.2642(6) .4086(5) -.2664(5) 4.4(2)
C(63) -.4108(6) .4768(7) -.2701(6) 5.9(2)
C(64) -.3985(7) .5382(6) -.3829(6) 6.1(2)
C(65) -.3460(7) .4322(7) -.4656(6) 5.9(2)
C(66) -.2002(6) .3627(6) -.4654(5) 4.5(2)
Cl(1) .3591(8) -.4370(6) .0675(7) 23.3(5)
Cl(2) .4402(8) -.1930(5) .1030(10) 33.4(9)
Cl(3) .1402(6) -.2185(6) .1647(4) 18.4(3)
C(10) .3120(10) -.2620(10) .0712(9) 11.3(5)
H(21) .1313(7) .4878(6) -.1221(5) ?
H(22) .2721(7) .3749(6) -.1039(5) ?
H(23) .1182(7) .4184(6) .0096(5) ?
H(41) -.1690(10) -.3896(7) -.0469(6) ?
H(42) -.0720(10) -.3687(7) -.1881(6) ?
H(43) -.2560(10) -.3099(7) -.1358(6) ?
H(61) .4375(7) -.0414(8) -.3438(5) ?
H(62) .3949(7) -.2043(8) -.2814(5) ?
H(63) .4671(7) -.0913(8) -.2199(5) ?
H(121) -.253(8) -.159(7) .167(6) ?
H(131) -.429(8) -.278(8) .328(6) ?
H(141) -.550(8) -.174(8) .486(6) ?
H(151) -.537(8) .064(7) .479(6) ?
H(161) -.380(8) .190(8) .329(6) ?
H(231) .010(8) .421(7) .279(6) ?
H(241) -.1180(10) .6189(6) .2339(6) ?
H(251) -.2906(9) .6057(5) .1394(6) ?
H(261) -.307(8) .377(7) .076(6) ?
H(321) -.524(8) .187(7) .171(6) ?
H(331) -.686(8) .170(7) .063(6) ?
H(341) -.600(8) .125(7) -.118(6) ?
H(351) -.3407(5) .0870(5) -.2143(4) ?
H(411) .000(8) .111(7) -.511(6) ?
H(421) .085(8) -.104(7) -.367(6) ?
H(422) .179(9) -.032(8) -.466(6) ?
H(431) .127(8) -.085(8) -.611(6) ?
H(432) .200(8) -.237(7) -.531(6) ?
H(441) -.0414(8) -.2841(5) -.4287(5) ?
H(442) -.0224(8) -.2920(5) -.5673(5) ?
H(451) -.153(8) -.071(7) -.564(6) ?
H(452) -.266(8) -.180(7) -.486(6) ?
H(461) -.206(8) -.079(8) -.342(6) ?
H(462) -.264(8) .046(7) -.415(6) ?
H(511) .173(8) .230(8) -.372(6) ?
H(521) .037(8) .436(7) -.278(6) ?
H(522) .033(8) .478(8) -.388(6) ?
H(531) .338(8) .425(8) -.410(6) ?
H(532) .256(8) .563(8) -.386(6) ?
H(541) .248(8) .553(8) -.556(6) ?
H(542) .421(8) .532(7) -.538(6) ?
H(551) .359(8) .341(8) -.645(6) ?
H(552) .399(9) .312(8) -.562(6) ?
H(561) .195(8) .212(8) -.557(6) ?
H(562) .106(8) .350(8) -.562(6) ?
H(611) -.309(8) .257(8) -.339(6) ?
H(621) -.197(8) .474(7) -.277(6) ?
H(622) -.274(8) .379(8) -.193(6) ?
H(631) -.434(9) .556(8) -.241(6) ?
H(632) -.488(8) .398(8) -.237(6) ?
H(641) -.3185(7) .6128(6) -.4048(6) ?
H(642) -.5010(7) .5861(6) -.3852(6) ?
H(651) -.411(9) .359(8) -.466(6) ?
H(652) -.342(8) .483(8) -.528(6) ?
H(661) -.119(8) .429(8) -.489(6) ?
H(662) -.160(8) .303(8) -.506(6) ?
H(4) .3060(10) -.2250(10) -.0074(9) ?

loop_
_geom_angle_atom_site_label_1
_geom_angle_atom_site_label_2
_geom_angle_atom_site_label_3
_geom_angle
_geom_angle_publ_flag
P(1) Rh(1) Rh(2) 167.26(8) yes
O(1) Rh(1) P(1) 92.00(10) yes
O(3) Rh(1) P(1) 96.50(10) yes
O(5) Rh(1) Rh(2) 81.40(10) yes
O(5) Rh(1) O(1) 87.10(10) yes
C(36) Rh(1) Rh(2) 93.60(10) yes
C(36) Rh(1) O(1) 96.0(2) yes
C(36) Rh(1) O(5) 173.90(10) yes
O(2) Rh(2) Rh(1) 85.90(10) yes
O(4) Rh(2) Rh(1) 86.60(10) yes
O(4) Rh(2) O(2) 170.20(10) yes
O(6) Rh(2) P(2) 177.80(10) yes
O(6) Rh(2) O(4) 85.70(10) yes
O(1) Rh(1) Rh(2) 85.00(10) yes
O(3) Rh(1) Rh(2) 85.90(10) yes
O(3) Rh(1) O(1) 170.80(10) yes
O(5) Rh(1) P(1) 86.00(10) yes
O(5) Rh(1) O(3) 90.10(10) yes
C(36) Rh(1) P(1) 99.10(10) yes
C(36) Rh(1) O(3) 86.0(2) yes
P(2) Rh(2) Rh(1) 89.68(6) yes
O(2) Rh(2) P(2) 90.10(10) yes
O(4) Rh(2) P(2) 96.10(10) yes
O(6) Rh(2) Rh(1) 89.20(10) yes
O(6) Rh(2) O(2) 88.00(10) yes

loop_
_geom_bond_atom_site_label_1
_geom_bond_atom_site_label_2
_geom_bond_distance
_geom_bond_publ_flag
Rh(1) Rh(2) 2.4769(7) yes
Rh(1) O(3) 2.040(3) yes
Rh(2) P(2) 2.2030(10) yes
Rh(2) O(6) 2.105(3) yes
Rh(1) P(1) 2.4000(10) yes
Rh(1) O(5) 2.235(3) yes
Rh(2) O(2) 2.049(3) yes
Br(1) C(22) 1.882(5) yes
Rh(1) O(1) 2.055(3) yes
Rh(1) C(36) 2.014(4) yes
Rh(2) O(4) 2.070(4) yes
Rh(2) Br(1) 3.6690(10) yes
P(1) C(51) 1.876(4) no
P(2) C(21) 1.836(5) no
O(2) C(1) 1.271(6) no
O(5) C(5) 1.256(6) no
C(3) C(4) 1.519(8) no
C(11) C(16) 1.384(6) no
C(14) C(15) 1.380(9) no
C(21) C(26) 1.396(7) no
C(24) C(25) 1.340(10) no
C(31) C(36) 1.415(6) no
C(34) C(35) 1.391(7) no
C(41) C(46) 1.526(7) no
C(44) C(45) 1.500(9) no
C(51) C(61) 1.536(7) no
C(54) C(55) 1.517(9) no
C(61) C(66) 1.539(7) no
C(64) C(65) 1.500(10) no
Cl(2) C(10) 1.680(10) no
P(1) C(61) 1.855(5) no
P(2) C(31) 1.804(5) no
O(3) C(3) 1.270(6) no
O(6) C(5) 1.263(6) no
C(5) C(6) 1.518(8) no
C(12) C(13) 1.399(8) no
C(15) C(16) 1.393(7) no
C(22) C(23) 1.400(8) no
C(25) C(26) 1.404(8) no
C(32) C(33) 1.397(8) no
C(35) C(36) 1.407(6) no
C(42) C(43) 1.525(7) no
C(45) C(46) 1.562(7) no
C(52) C(53) 1.529(7) no
C(55) C(56) 1.544(8) no
C(62) C(63) 1.547(8) no
C(65) C(66) 1.531(8) no
Cl(3) C(10) 1.750(10) no
P(2) C(11) 1.832(4) no
O(1) C(1) 1.260(6) no
O(4) C(3) 1.264(6) no
C(1) C(2) 1.511(7) no
C(11) C(12) 1.382(7) no
C(13) C(14) 1.361(9) no
C(21) C(22) 1.413(7) no
C(23) C(24) 1.370(10) no
C(31) C(32) 1.394(7) no
C(33) C(34) 1.377(8) no
C(41) C(42) 1.548(6) no
C(43) C(44) 1.537(9) no
C(51) C(52) 1.537(6) no
C(53) C(54) 1.526(9) no
C(61) C(62) 1.544(7) no
C(63) C(64) 1.510(10) no
Cl(1) C(10) 1.750(10) no
